data_7202016
loop_
_publ_author_name
'Song, Yu-Fei'
'Kitson, Phil J.'
'Long, De-Liang'
'Parenty, Alexis D. C.'
'Thatcher, Robert J.'
'Cronin, Leroy'

_publ_section_title
;
 Supramolecular self-assembly and anion-dependence of copper(II)
 complexes with cationic dihydro-imidazo phenanthridinium
 (DIP)-containing ligands
;
_journal_issue 9
_journal_name_full CrystEngComm
_journal_page_first 1243
_journal_paper_doi 10.1039/b802541j
_journal_volume 10
_journal_year 2008
_chemical_formula_moiety '(C48 H42 Cu2 N10 O2 S4), (C H4 O)'
_chemical_formula_sum 'C49 H46 Cu2 N10 O3 S4'
_chemical_formula_weight 1078.28
_chemical_name_systematic
;
?
;
_space_group_IT_number 2
_symmetry_cell_setting triclinic
_symmetry_space_group_name_Hall '-P 1'
_symmetry_space_group_name_H-M 'P -1'
_atom_sites_solution_hydrogens geom
_atom_sites_solution_primary direct
_atom_sites_solution_secondary difmap
_audit_creation_method SHELXL-97
_cell_angle_alpha 65.526(3)
_cell_angle_beta 88.615(3)
_cell_angle_gamma 80.281(3)
_cell_formula_units_Z 1
_cell_length_a 9.2344(7)
_cell_length_b 11.5240(9)
_cell_length_c 12.4542(9)
_cell_measurement_reflns_used 3830
_cell_measurement_temperature 100(2)
_cell_measurement_theta_max 24
_cell_measurement_theta_min 2.8
_cell_volume 1187.40(16)
_computing_cell_refinement Apex
_computing_data_collection Apex
_computing_data_reduction Apex
_computing_molecular_graphics Mercury
_computing_publication_material Wingx
_computing_structure_refinement 'SHELXL-97 (Sheldrick, 1997)'
_computing_structure_solution 'SHELXS-97 (sHELDRICK, 1997)'
_diffrn_ambient_temperature 100(2)
_diffrn_measured_fraction_theta_full 0.986
_diffrn_measured_fraction_theta_max 0.986
_diffrn_measurement_device_type 'Bruker Apex CCD'
_diffrn_measurement_method '\w & \p scans'
_diffrn_radiation_monochromator graphite
_diffrn_radiation_source 'fine-focus sealed tube'
_diffrn_radiation_type MoK\a
_diffrn_radiation_wavelength 0.71073
_diffrn_reflns_av_R_equivalents 0.0501
_diffrn_reflns_av_sigmaI/netI 0.0503
_diffrn_reflns_limit_h_max 10
_diffrn_reflns_limit_h_min -10
_diffrn_reflns_limit_k_max 13
_diffrn_reflns_limit_k_min -13
_diffrn_reflns_limit_l_max 13
_diffrn_reflns_limit_l_min -14
_diffrn_reflns_number 18035
_diffrn_reflns_theta_full 24.20
_diffrn_reflns_theta_max 24.20
_diffrn_reflns_theta_min 1.80
_diffrn_standards_decay_% 0
_exptl_absorpt_coefficient_mu 1.126
_exptl_absorpt_correction_T_max 0.8767
_exptl_absorpt_correction_T_min 0.7660
_exptl_absorpt_correction_type empirical
_exptl_absorpt_process_details SADABS
_exptl_crystal_colour green
_exptl_crystal_density_diffrn 1.508
_exptl_crystal_density_meas ?
_exptl_crystal_density_method 'not measured'
_exptl_crystal_description block
_exptl_crystal_F_000 556
_exptl_crystal_size_max 0.25
_exptl_crystal_size_mid 0.24
_exptl_crystal_size_min 0.12
_refine_diff_density_max 1.54
_refine_diff_density_min -0.49
_refine_diff_density_rms 0.08
_refine_ls_extinction_coef none
_refine_ls_extinction_method none
_refine_ls_goodness_of_fit_ref 1.030
_refine_ls_hydrogen_treatment riding
_refine_ls_matrix_type full
_refine_ls_number_parameters 308
_refine_ls_number_reflns 3771
_refine_ls_number_restraints 0
_refine_ls_restrained_S_all 1.030
_refine_ls_R_factor_all 0.0720
_refine_ls_R_factor_gt 0.0455
_refine_ls_shift/su_max 0.001
_refine_ls_shift/su_mean 0.000
_refine_ls_structure_factor_coef Fsqd
_refine_ls_weighting_details 'calc w=1/[\s^2^(Fo^2^)+(0.0508P)^2^+2.3353P] where P=(Fo^2^+2Fc^2^)/3'
_refine_ls_weighting_scheme calc
_refine_ls_wR_factor_gt 0.1056
_refine_ls_wR_factor_ref 0.1210
_reflns_number_gt 2813
_reflns_number_total 3771
_reflns_threshold_expression >2sigma(I)
_cod_data_source_file b802541j.txt
_cod_data_source_block ys05701
_cod_depositor_comments
;
The following automatic conversions were performed:
'_symmetry_cell_setting' value 'Triclinic' changed to 'triclinic'
according to '/home/saulius/struct/CIF-dictionaries/cif_core.dic'
dictionary named 'cif_core.dic' version 2.4.1 from 2010-06-29.

Automatic conversion script
Id: cif_fix_enum 1527 2010-12-29 10:47:43Z saulius 

The following automatic conversions were performed:

'_exptl_crystal_density_meas' value 'none' was changed to '?' - the
value is perceived as not measured.

Automatic conversion script
Id: cif_fix_values 3008 2015-01-20 13:52:24Z robertas 
;
_cod_original_sg_symbol_H-M P-1
_cod_database_code 7202016

loop_
_symmetry_equiv_pos_as_xyz
'x, y, z'
'-x, -y, -z'

loop_
_atom_site_label
_atom_site_type_symbol
_atom_site_fract_x
_atom_site_fract_y
_atom_site_fract_z
_atom_site_U_iso_or_equiv
_atom_site_adp_type
_atom_site_occupancy
_atom_site_symmetry_multiplicity
_atom_site_calc_flag
_atom_site_refinement_flags
_atom_site_disorder_assembly
_atom_site_disorder_group
Cu Cu 0.47309(6) 0.93199(5) 0.92342(5) 0.03164(19) Uani 1 1 d . . .
N1 N 0.7641(4) 0.3674(3) 1.3554(3) 0.0275(8) Uani 1 1 d . . .
N2 N 0.6536(4) 0.5299(3) 1.1972(3) 0.0258(8) Uani 1 1 d . . .
N3 N 0.6135(4) 0.7919(3) 0.8953(3) 0.0258(8) Uani 1 1 d . . .
N4 N 0.3063(4) 0.8601(4) 0.8992(4) 0.0416(10) Uani 1 1 d . . .
N5 N 0.4797(5) 1.0901(5) 0.7433(5) 0.086(2) Uani 1 1 d . . .
S1 S 0.07566(13) 0.75591(11) 0.85138(11) 0.0362(3) Uani 1 1 d . . .
S2 S 0.47672(12) 1.34995(11) 0.59952(11) 0.0339(3) Uani 1 1 d . . .
O O 0.3667(3) 1.0327(3) 1.0022(3) 0.0379(8) Uani 1 1 d . . .
O1 O 0.4295(5) 0.0213(5) 0.5121(4) 0.0661(14) Uani 0.50 1 d P . .
C C 0.4295(5) 0.0213(5) 0.5121(4) 0.0661(14) Uani 0.50 1 d P . .
C1 C 0.8724(5) 0.2911(4) 1.4452(4) 0.0318(11) Uani 1 1 d . . .
C2 C 0.8540(6) 0.1674(5) 1.5262(4) 0.0437(13) Uani 1 1 d . . .
H2 H 0.7683 0.1344 1.5209 0.052 Uiso 1 1 calc R . .
C3 C 0.9616(6) 0.0944(5) 1.6136(4) 0.0539(16) Uani 1 1 d . . .
H3 H 0.9502 0.0101 1.6686 0.065 Uiso 1 1 calc R . .
C4 C 1.0875(6) 0.1432(6) 1.6221(4) 0.0502(15) Uani 1 1 d . . .
H4 H 1.1612 0.0922 1.6829 0.060 Uiso 1 1 calc R . .
C5 C 1.1051(5) 0.2651(5) 1.5426(4) 0.0404(13) Uani 1 1 d . . .
H5 H 1.1911 0.2973 1.5490 0.048 Uiso 1 1 calc R . .
C6 C 0.9971(5) 0.3428(4) 1.4517(4) 0.0294(11) Uani 1 1 d . . .
C7 C 1.0111(5) 0.4723(4) 1.3633(4) 0.0284(10) Uani 1 1 d . . .
C8 C 1.1351(5) 0.5289(5) 1.3635(4) 0.0336(11) Uani 1 1 d . . .
H8 H 1.2088 0.4847 1.4255 0.040 Uiso 1 1 calc R . .
C9 C 1.1516(5) 0.6463(5) 1.2761(4) 0.0371(12) Uani 1 1 d . . .
H9 H 1.2359 0.6826 1.2784 0.044 Uiso 1 1 calc R . .
C10 C 1.0451(5) 0.7126(5) 1.1841(4) 0.0367(12) Uani 1 1 d . . .
H10 H 1.0584 0.7927 1.1225 0.044 Uiso 1 1 calc R . .
C11 C 0.9213(5) 0.6626(5) 1.1821(4) 0.0331(11) Uani 1 1 d . . .
H11 H 0.8489 0.7089 1.1193 0.040 Uiso 1 1 calc R . .
C12 C 0.9000(5) 0.5439(4) 1.2714(4) 0.0266(10) Uani 1 1 d . . .
C13 C 0.7719(4) 0.4855(4) 1.2719(4) 0.0252(10) Uani 1 1 d . . .
C14 C 0.6331(5) 0.3192(4) 1.3354(4) 0.0337(11) Uani 1 1 d . . .
H14A H 0.5734 0.2931 1.4060 0.040 Uiso 1 1 calc R . .
H14B H 0.6611 0.2449 1.3140 0.040 Uiso 1 1 calc R . .
C15 C 0.5508(5) 0.4374(4) 1.2323(4) 0.0322(11) Uani 1 1 d . . .
H15A H 0.5283 0.4152 1.1665 0.039 Uiso 1 1 calc R . .
H15B H 0.4578 0.4732 1.2574 0.039 Uiso 1 1 calc R . .
C16 C 0.6029(5) 0.6588(4) 1.1048(3) 0.0244(10) Uani 1 1 d . . .
H16A H 0.6366 0.7237 1.1265 0.029 Uiso 1 1 calc R . .
H16B H 0.4940 0.6764 1.0995 0.029 Uiso 1 1 calc R . .
C17 C 0.6584(4) 0.6740(4) 0.9852(3) 0.0217(9) Uani 1 1 d . . .
C18 C 0.7493(4) 0.5761(4) 0.9671(4) 0.0280(10) Uani 1 1 d . . .
H18 H 0.7803 0.4945 1.0312 0.034 Uiso 1 1 calc R . .
C19 C 0.7949(5) 0.5985(5) 0.8543(4) 0.0365(12) Uani 1 1 d . . .
H19 H 0.8575 0.5324 0.8403 0.044 Uiso 1 1 calc R . .
C20 C 0.7482(5) 0.7181(5) 0.7626(4) 0.0389(13) Uani 1 1 d . . .
H20 H 0.7770 0.7353 0.6845 0.047 Uiso 1 1 calc R . .
C21 C 0.6594(5) 0.8115(5) 0.7866(4) 0.0358(12) Uani 1 1 d . . .
H21 H 0.6288 0.8941 0.7236 0.043 Uiso 1 1 calc R . .
C22 C 0.2110(5) 0.8161(4) 0.8792(4) 0.0284(10) Uani 1 1 d . . .
C23 C 0.4785(5) 1.1977(5) 0.6840(4) 0.0356(12) Uani 1 1 d . . .
C24 C 0.2318(5) 1.0079(5) 1.0567(5) 0.0478(14) Uani 1 1 d . . .
H24A H 0.1629 1.0017 1.0014 0.072 Uiso 1 1 calc R . .
H24B H 0.1899 1.0786 1.0786 0.072 Uiso 1 1 calc R . .
H24C H 0.2494 0.9261 1.1277 0.072 Uiso 1 1 calc R . .

loop_
_atom_site_aniso_label
_atom_site_aniso_U_11
_atom_site_aniso_U_22
_atom_site_aniso_U_33
_atom_site_aniso_U_23
_atom_site_aniso_U_13
_atom_site_aniso_U_12
Cu 0.0206(3) 0.0233(3) 0.0425(4) -0.0058(3) -0.0022(2) -0.0024(2)
N1 0.0243(19) 0.029(2) 0.022(2) -0.0027(17) -0.0011(16) -0.0058(16)
N2 0.0250(19) 0.024(2) 0.024(2) -0.0053(16) -0.0032(16) -0.0061(16)
N3 0.0248(19) 0.030(2) 0.0210(19) -0.0085(17) -0.0009(15) -0.0063(16)
N4 0.026(2) 0.042(3) 0.055(3) -0.020(2) -0.003(2) -0.0035(19)
N5 0.045(3) 0.048(3) 0.099(4) 0.034(3) 0.001(3) 0.001(2)
S1 0.0310(6) 0.0314(7) 0.0482(8) -0.0200(6) -0.0125(5) 0.0005(5)
S2 0.0286(6) 0.0284(7) 0.0410(7) -0.0117(6) -0.0027(5) -0.0019(5)
O 0.0140(16) 0.0251(17) 0.074(2) -0.0194(17) 0.0057(15) -0.0065(13)
O1 0.062(3) 0.077(4) 0.056(3) -0.029(3) -0.014(3) 0.000(3)
C 0.062(3) 0.077(4) 0.056(3) -0.029(3) -0.014(3) 0.000(3)
C1 0.027(2) 0.038(3) 0.023(2) -0.008(2) 0.0006(19) 0.002(2)
C2 0.039(3) 0.041(3) 0.035(3) -0.001(2) 0.004(2) -0.005(2)
C3 0.050(4) 0.047(3) 0.031(3) 0.010(3) 0.004(3) 0.010(3)
C4 0.042(3) 0.062(4) 0.025(3) -0.008(3) -0.003(2) 0.021(3)
C5 0.030(3) 0.061(4) 0.027(3) -0.021(3) -0.006(2) 0.011(2)
C6 0.025(2) 0.043(3) 0.016(2) -0.012(2) 0.0001(18) 0.003(2)
C7 0.023(2) 0.044(3) 0.023(2) -0.020(2) 0.0030(19) -0.003(2)
C8 0.025(2) 0.052(3) 0.030(3) -0.025(3) 0.000(2) -0.001(2)
C9 0.023(2) 0.058(3) 0.047(3) -0.036(3) 0.007(2) -0.016(2)
C10 0.039(3) 0.046(3) 0.034(3) -0.021(2) 0.007(2) -0.019(2)
C11 0.035(3) 0.041(3) 0.028(3) -0.015(2) -0.002(2) -0.015(2)
C12 0.026(2) 0.035(3) 0.022(2) -0.015(2) 0.0018(19) -0.007(2)
C13 0.025(2) 0.028(3) 0.021(2) -0.009(2) 0.0006(19) -0.0052(19)
C14 0.029(3) 0.029(3) 0.036(3) -0.005(2) -0.002(2) -0.011(2)
C15 0.027(2) 0.032(3) 0.036(3) -0.010(2) -0.002(2) -0.009(2)
C16 0.024(2) 0.025(2) 0.024(2) -0.011(2) 0.0011(18) -0.0045(18)
C17 0.018(2) 0.027(2) 0.023(2) -0.012(2) -0.0033(18) -0.0075(18)
C18 0.020(2) 0.030(3) 0.040(3) -0.021(2) 0.001(2) -0.0063(19)
C19 0.029(3) 0.052(3) 0.049(3) -0.038(3) 0.014(2) -0.018(2)
C20 0.041(3) 0.063(4) 0.031(3) -0.031(3) 0.014(2) -0.030(3)
C21 0.035(3) 0.048(3) 0.024(3) -0.011(2) 0.000(2) -0.018(2)
C22 0.025(3) 0.026(3) 0.032(3) -0.013(2) 0.000(2) 0.005(2)
C23 0.019(2) 0.041(3) 0.031(3) -0.002(2) 0.001(2) 0.000(2)
C24 0.024(3) 0.034(3) 0.090(4) -0.029(3) 0.008(3) -0.010(2)

loop_
_atom_type_symbol
_atom_type_description
_atom_type_scat_dispersion_real
_atom_type_scat_dispersion_imag
_atom_type_scat_source
Cu Cu 0.3201 1.2651 'International Tables Vol C Tables 4.2.6.8 and 6.1.1.4'
N N 0.0061 0.0033 'International Tables Vol C Tables 4.2.6.8 and 6.1.1.4'
S S 0.1246 0.1234 'International Tables Vol C Tables 4.2.6.8 and 6.1.1.4'
O O 0.0106 0.0060 'International Tables Vol C Tables 4.2.6.8 and 6.1.1.4'
C C 0.0033 0.0016 'International Tables Vol C Tables 4.2.6.8 and 6.1.1.4'
H H 0.0000 0.0000 'International Tables Vol C Tables 4.2.6.8 and 6.1.1.4'

loop_
_geom_angle_atom_site_label_1
_geom_angle_atom_site_label_2
_geom_angle_atom_site_label_3
_geom_angle
_geom_angle_site_symmetry_1
_geom_angle_site_symmetry_3
_geom_angle_publ_flag
O Cu O 78.22(13) . 2_677 ?
O Cu N4 96.33(15) . . ?
O Cu N4 162.30(16) 2_677 . ?
O Cu N3 161.29(14) . . ?
O Cu N3 90.56(13) 2_677 . ?
N4 Cu N3 89.87(15) . . ?
O Cu N5 99.54(19) . . ?
O Cu N5 97.18(19) 2_677 . ?
N4 Cu N5 100.3(2) . . ?
N3 Cu N5 96.66(19) . . ?
O Cu Cu 39.13(9) . 2_677 ?
O Cu Cu 39.10(9) 2_677 2_677 ?
N4 Cu Cu 133.25(12) . 2_677 ?
N3 Cu Cu 128.06(10) . 2_677 ?
N5 Cu Cu 100.80(19) . 2_677 ?
C13 N1 C1 125.2(4) . . ?
C13 N1 C14 111.9(3) . . ?
C1 N1 C14 122.7(4) . . ?
C13 N2 C16 130.0(4) . . ?
C13 N2 C15 111.2(3) . . ?
C16 N2 C15 117.7(3) . . ?
C21 N3 C17 118.2(4) . . ?
C21 N3 Cu 121.1(3) . . ?
C17 N3 Cu 120.6(3) . . ?
C22 N4 Cu 175.9(4) . . ?
C23 N5 Cu 149.5(6) . . ?
C24 O Cu 123.5(3) . . ?
C24 O Cu 122.6(3) . 2_677 ?
Cu O Cu 101.78(13) . 2_677 ?
C O1 O1 0.0(5) 2_656 2_656 ?
C2 C1 C6 121.6(4) . . ?
C2 C1 N1 120.2(4) . . ?
C6 C1 N1 118.2(4) . . ?
C3 C2 C1 119.3(5) . . ?
C2 C3 C4 120.5(5) . . ?
C5 C4 C3 120.2(5) . . ?
C4 C5 C6 120.9(5) . . ?
C1 C6 C5 117.6(4) . . ?
C1 C6 C7 119.1(4) . . ?
C5 C6 C7 123.3(4) . . ?
C8 C7 C12 117.6(4) . . ?
C8 C7 C6 122.0(4) . . ?
C12 C7 C6 120.4(4) . . ?
C9 C8 C7 121.5(4) . . ?
C8 C9 C10 120.2(4) . . ?
C11 C10 C9 120.2(5) . . ?
C10 C11 C12 120.9(4) . . ?
C11 C12 C7 119.5(4) . . ?
C11 C12 C13 122.9(4) . . ?
C7 C12 C13 117.5(4) . . ?
N2 C13 N1 110.3(4) . . ?
N2 C13 C12 130.0(4) . . ?
N1 C13 C12 119.6(4) . . ?
N1 C14 C15 102.0(3) . . ?
N2 C15 C14 103.9(3) . . ?
N2 C16 C17 112.8(3) . . ?
N3 C17 C18 121.5(4) . . ?
N3 C17 C16 115.4(3) . . ?
C18 C17 C16 123.1(4) . . ?
C17 C18 C19 119.2(4) . . ?
C20 C19 C18 119.2(4) . . ?
C21 C20 C19 118.7(4) . . ?
N3 C21 C20 123.1(4) . . ?
N4 C22 S1 179.2(4) . . ?
N5 C23 S2 179.8(6) . . ?

loop_
_geom_bond_atom_site_label_1
_geom_bond_atom_site_label_2
_geom_bond_distance
_geom_bond_site_symmetry_2
_geom_bond_publ_flag
Cu O 1.946(3) . ?
Cu O 1.948(3) 2_677 ?
Cu N4 1.951(4) . ?
Cu N3 2.038(3) . ?
Cu N5 2.236(5) . ?
Cu Cu 3.0213(12) 2_677 ?
N1 C13 1.340(5) . ?
N1 C1 1.402(5) . ?
N1 C14 1.480(5) . ?
N2 C13 1.336(5) . ?
N2 C16 1.458(5) . ?
N2 C15 1.471(5) . ?
N3 C21 1.346(5) . ?
N3 C17 1.357(5) . ?
N4 C22 1.167(6) . ?
N5 C23 1.149(6) . ?
S1 C22 1.636(5) . ?
S2 C23 1.627(5) . ?
O C24 1.419(5) . ?
O Cu 1.948(3) 2_677 ?
O1 C 1.383(9) 2_656 ?
O1 O1 1.383(9) 2_656 ?
C1 C2 1.400(7) . ?
C1 C6 1.401(6) . ?
C2 C3 1.375(7) . ?
C3 C4 1.399(8) . ?
C4 C5 1.377(8) . ?
C5 C6 1.411(6) . ?
C6 C7 1.467(6) . ?
C7 C8 1.410(6) . ?
C7 C12 1.426(6) . ?
C8 C9 1.371(7) . ?
C9 C10 1.393(7) . ?
C10 C11 1.370(6) . ?
C11 C12 1.402(6) . ?
C12 C13 1.455(6) . ?
C14 C15 1.527(6) . ?
C16 C17 1.512(5) . ?
C17 C18 1.382(6) . ?
C18 C19 1.387(6) . ?
C19 C20 1.382(7) . ?
C20 C21 1.370(7) . ?
